data_4117950
loop_
_publ_author_name
'Ga Young Park'
'Munzarin F. Qayyum'
'Julia Woertink'
'Keith O. Hodgson'
'Britt Hedman'
'Amy A. Narducci Sarjeant'
'Edward I. Solomon'
'Kenneth D. Karlin'

_publ_section_title
;
 Geometric and Electronic Structure of [{Cu(MeAN)}2(\m-\h2:\h2(O22-))]2+
 with an Unusually Long O-O Bond: O-O Bond Weakening vs Activation for
 Reductive Cleavage
;
_journal_name_full 'Journal of the American Chemical Society'
_journal_page_first 8513
_journal_page_last 8524
_journal_paper_doi 10.1021/ja300674m
_journal_volume 134
_journal_year 2012
_chemical_formula_moiety 'C22 H54 Cu2 N6 O2, 2(C3 H6 O), 2 (F6 Sb)'
_chemical_formula_sum 'C28 H66 Cu2 F12 N6 O4 Sb2'
_chemical_formula_weight 1149.45
_chemical_name_systematic
; 
 ? 
;
_space_group_IT_number 14
_symmetry_cell_setting monoclinic
_symmetry_space_group_name_Hall '-P 2yn'
_symmetry_space_group_name_H-M 'P 1 21/n 1'
_atom_sites_solution_hydrogens difmap
_atom_sites_solution_primary direct
_atom_sites_solution_secondary difmap
_audit_creation_method SHELXL-97
_cell_angle_alpha 90.00
_cell_angle_beta 107.149(3)
_cell_angle_gamma 90.00
_cell_formula_units_Z 2
_cell_length_a 8.3759(2)
_cell_length_b 21.4090(5)
_cell_length_c 12.8492(3)
_cell_measurement_reflns_used 13165
_cell_measurement_temperature 110(2)
_cell_measurement_theta_max 31.02
_cell_measurement_theta_min 3.66
_cell_volume 2201.68(10)
_computing_cell_refinement
;
CrysAlis RED, Oxford Diffraction Ltd.,
Version 1.171.32.5 (release 08-05-2007 CrysAlis171 .NET)
(compiled May  8 2007,13:10:02)
;
_computing_data_collection
;
CrysAlis CCD, Oxford Diffraction Ltd.,
Version 1.171.32.5 (release 08-05-2007 CrysAlis171 .NET)
(compiled May  8 2007,13:10:02)
;
_computing_data_reduction
;
CrysAlis RED, Oxford Diffraction Ltd.,
Version 1.171.32.5 (release 08-05-2007 CrysAlis171 .NET)
(compiled May  8 2007,13:10:02)
;
_computing_molecular_graphics 'PLATON (Spek, 2003)'
_computing_publication_material 'PLATON (Spek, 2003)'
_computing_structure_refinement 'Sheldrick, G.M. (2000). SHELXTL v6.10.'
_computing_structure_solution 'Sheldrick, G.M. (2000). SHELXTL v6.10.'
_diffrn_ambient_temperature 110(2)
_diffrn_detector_area_resol_mean 15.9890
_diffrn_measured_fraction_theta_full 0.995
_diffrn_measured_fraction_theta_max 0.995
_diffrn_measurement_device_type 'Goniometer KM4/Xcalibur, detector: Sapphire3'
_diffrn_measurement_method '\w scans'
_diffrn_radiation_monochromator graphite
_diffrn_radiation_source 'Enhance (Mo) X-ray Source'
_diffrn_radiation_type 'Mo K\a'
_diffrn_radiation_wavelength 0.71073
_diffrn_reflns_av_R_equivalents 0.0490
_diffrn_reflns_av_sigmaI/netI 0.0302
_diffrn_reflns_limit_h_max 10
_diffrn_reflns_limit_h_min -10
_diffrn_reflns_limit_k_max 26
_diffrn_reflns_limit_k_min -26
_diffrn_reflns_limit_l_max 15
_diffrn_reflns_limit_l_min -15
_diffrn_reflns_number 21845
_diffrn_reflns_theta_full 25.99
_diffrn_reflns_theta_max 25.99
_diffrn_reflns_theta_min 3.66
_exptl_absorpt_coefficient_mu 2.255
_exptl_absorpt_correction_T_max 0.827
_exptl_absorpt_correction_T_min 0.635
_exptl_absorpt_correction_type analytical
_exptl_absorpt_process_details
;
CrysAlis RED, Oxford Diffraction Ltd.,
Version 1.171.32.5 (release 08-05-2007 CrysAlis171 .NET)
(compiled May  8 2007,13:10:02)
Analytical numeric absorption correction using a multifaceted crystal
   model based on expressions derived by R.C. Clark & J.S. Reid.
(Clark, R. C. & Reid, J. S. (1995). Acta Cryst. A51, 887-897)
;
_exptl_crystal_colour purple
_exptl_crystal_density_diffrn 1.734
_exptl_crystal_description block
_exptl_crystal_F_000 1152
_exptl_crystal_size_max 0.26
_exptl_crystal_size_mid 0.16
_exptl_crystal_size_min 0.12
_refine_diff_density_max 0.921
_refine_diff_density_min -0.486
_refine_diff_density_rms 0.097
_refine_ls_extinction_method none
_refine_ls_goodness_of_fit_ref 1.145
_refine_ls_hydrogen_treatment constr
_refine_ls_matrix_type full
_refine_ls_number_parameters 315
_refine_ls_number_reflns 4304
_refine_ls_number_restraints 147
_refine_ls_restrained_S_all 1.159
_refine_ls_R_factor_all 0.0554
_refine_ls_R_factor_gt 0.0405
_refine_ls_shift/su_max 0.001
_refine_ls_shift/su_mean 0.000
_refine_ls_structure_factor_coef Fsqd
_refine_ls_weighting_details 'calc w=1/[\s^2^(Fo^2^)+(0.0339P)^2^+5.2309P] where P=(Fo^2^+2Fc^2^)/3'
_refine_ls_weighting_scheme calc
_refine_ls_wR_factor_gt 0.0862
_refine_ls_wR_factor_ref 0.0929
_reflns_number_gt 3570
_reflns_number_total 4304
_reflns_threshold_expression I>2\s(I)
_cod_data_source_file ja300674m_si_002.cif
_cod_data_source_block x0410a
_cod_database_code 4117950

loop_
_symmetry_equiv_pos_as_xyz
'x, y, z'
'-x+1/2, y+1/2, -z+1/2'
'-x, -y, -z'
'x-1/2, -y-1/2, z-1/2'

loop_
_atom_site_label
_atom_site_type_symbol
_atom_site_fract_x
_atom_site_fract_y
_atom_site_fract_z
_atom_site_U_iso_or_equiv
_atom_site_adp_type
_atom_site_occupancy
_atom_site_symmetry_multiplicity
_atom_site_calc_flag
_atom_site_refinement_flags
_atom_site_disorder_assembly
_atom_site_disorder_group
Cu1 Cu -0.04118(7) 0.42890(2) 0.55695(4) 0.02514(15) Uani 1 1 d . . .
O1 O 0.0461(4) 0.48233(13) 0.4652(2) 0.0292(7) Uani 1 1 d . . .
N1 N -0.2729(5) 0.39858(17) 0.4216(3) 0.0329(9) Uani 1 1 d . . .
N2 N 0.0941(5) 0.35019(16) 0.5643(3) 0.0272(8) Uani 1 1 d . . .
N3 N -0.0909(5) 0.42684(17) 0.7012(3) 0.0290(8) Uani 1 1 d . . .
C1 C -0.3954(6) 0.3577(2) 0.4495(4) 0.0425(12) Uani 1 1 d . . .
H1A H -0.4821 0.3457 0.3828 0.064 Uiso 1 1 calc R . .
H1B H -0.4467 0.3800 0.4981 0.064 Uiso 1 1 calc R . .
H1C H -0.3390 0.3201 0.4861 0.064 Uiso 1 1 calc R . .
C2 C -0.3590(6) 0.4555(2) 0.3703(4) 0.0414(12) Uani 1 1 d . . .
H2A H -0.4515 0.4442 0.3063 0.062 Uiso 1 1 calc R . .
H2B H -0.2801 0.4823 0.3478 0.062 Uiso 1 1 calc R . .
H2C H -0.4027 0.4780 0.4224 0.062 Uiso 1 1 calc R . .
C3 C -0.2085(6) 0.3670(2) 0.3386(4) 0.0371(11) Uani 1 1 d . . .
H3A H -0.1443 0.3977 0.3095 0.045 Uiso 1 1 calc R . .
H3B H -0.3049 0.3533 0.2775 0.045 Uiso 1 1 calc R . .
C4 C -0.0981(6) 0.3109(2) 0.3810(4) 0.0366(11) Uani 1 1 d . . .
H4A H -0.0898 0.2860 0.3178 0.044 Uiso 1 1 calc R . .
H4B H -0.1534 0.2844 0.4234 0.044 Uiso 1 1 calc R . .
C5 C 0.0783(6) 0.3258(2) 0.4524(3) 0.0336(10) Uani 1 1 d . . .
H5A H 0.1464 0.2873 0.4598 0.040 Uiso 1 1 calc R . .
H5B H 0.1273 0.3570 0.4139 0.040 Uiso 1 1 calc R . .
C6 C 0.2725(6) 0.3678(2) 0.6117(4) 0.0345(10) Uani 1 1 d . . .
H6A H 0.3434 0.3315 0.6113 0.052 Uiso 1 1 calc R . .
H6B H 0.2912 0.3822 0.6867 0.052 Uiso 1 1 calc R . .
H6C H 0.3005 0.4014 0.5683 0.052 Uiso 1 1 calc R . .
C7 C 0.0522(6) 0.2997(2) 0.6318(3) 0.0336(10) Uani 1 1 d . . .
H7A H 0.1373 0.2663 0.6421 0.040 Uiso 1 1 calc R . .
H7B H -0.0568 0.2814 0.5909 0.040 Uiso 1 1 calc R . .
C8 C 0.0427(7) 0.3201(2) 0.7436(4) 0.0369(11) Uani 1 1 d . . .
H8A H 0.0357 0.2824 0.7865 0.044 Uiso 1 1 calc R . .
H8B H 0.1476 0.3421 0.7818 0.044 Uiso 1 1 calc R . .
C9 C -0.1023(6) 0.3622(2) 0.7416(4) 0.0363(11) Uani 1 1 d . . .
H9A H -0.2059 0.3427 0.6951 0.044 Uiso 1 1 calc R . .
H9B H -0.1123 0.3649 0.8164 0.044 Uiso 1 1 calc R . .
C10 C 0.0434(6) 0.4621(2) 0.7810(3) 0.0355(11) Uani 1 1 d . . .
H10A H 0.0220 0.4620 0.8520 0.053 Uiso 1 1 calc R . .
H10B H 0.0454 0.5052 0.7558 0.053 Uiso 1 1 calc R . .
H10C H 0.1515 0.4422 0.7879 0.053 Uiso 1 1 calc R . .
C11 C -0.2488(6) 0.4602(2) 0.6924(4) 0.0409(12) Uani 1 1 d . . .
H11A H -0.2661 0.4628 0.7644 0.061 Uiso 1 1 calc R . .
H11B H -0.3420 0.4374 0.6426 0.061 Uiso 1 1 calc R . .
H11C H -0.2430 0.5024 0.6642 0.061 Uiso 1 1 calc R . .
Sb1 Sb -0.3554(6) 0.1628(2) 0.6273(3) 0.0555(15) Uani 0.44(2) 1 d PDU A 1
F1 F -0.322(3) 0.1107(8) 0.7497(12) 0.078(5) Uani 0.44(2) 1 d PDU A 1
F2 F -0.1219(13) 0.1537(10) 0.6528(13) 0.094(5) Uani 0.44(2) 1 d PDU A 1
F3 F -0.351(3) 0.2113(9) 0.5104(12) 0.081(6) Uani 0.44(2) 1 d PDU A 1
F4 F -0.5721(15) 0.1681(11) 0.6174(18) 0.128(7) Uani 0.44(2) 1 d PDU A 1
F5 F -0.318(3) 0.2324(7) 0.7174(14) 0.093(5) Uani 0.44(2) 1 d PDU A 1
F6 F -0.389(2) 0.0916(6) 0.5411(13) 0.060(4) Uani 0.44(2) 1 d PDU A 1
Sb1' Sb -0.3455(2) 0.15979(13) 0.6272(2) 0.0234(7) Uani 0.56(2) 1 d PDU A 2
F1' F -0.394(2) 0.1092(5) 0.7304(8) 0.068(4) Uani 0.56(2) 1 d PDU A 2
F2' F -0.1402(13) 0.1209(7) 0.6446(8) 0.075(3) Uani 0.56(2) 1 d PDU A 2
F3' F -0.2939(19) 0.2085(7) 0.5211(10) 0.069(3) Uani 0.56(2) 1 d PDU A 2
F4' F -0.5504(11) 0.1975(7) 0.6089(8) 0.075(3) Uani 0.56(2) 1 d PDU A 2
F5' F -0.2470(17) 0.2185(5) 0.7319(8) 0.068(3) Uani 0.56(2) 1 d PDU A 2
F6' F -0.4506(19) 0.1032(6) 0.5186(9) 0.061(3) Uani 0.56(2) 1 d PDU A 2
O1S O 0.4719(5) 0.43852(17) 0.8426(3) 0.0469(9) Uani 1 1 d . . .
C1S C 0.5613(9) 0.3491(3) 0.9476(6) 0.073(2) Uani 1 1 d . . .
H1SA H 0.4796 0.3285 0.8866 0.109 Uiso 1 1 calc R . .
H1SB H 0.5304 0.3424 1.0146 0.109 Uiso 1 1 calc R . .
H1SC H 0.6725 0.3315 0.9562 0.109 Uiso 1 1 calc R . .
C2S C 0.6837(7) 0.4575(3) 1.0057(5) 0.0612(18) Uani 1 1 d . . .
H2SA H 0.6758 0.5005 0.9784 0.092 Uiso 1 1 calc R . .
H2SB H 0.7974 0.4418 1.0167 0.092 Uiso 1 1 calc R . .
H2SC H 0.6571 0.4567 1.0750 0.092 Uiso 1 1 calc R . .
C3S C 0.5636(6) 0.4175(2) 0.9253(4) 0.0365(11) Uani 1 1 d . . .

loop_
_atom_site_aniso_label
_atom_site_aniso_U_11
_atom_site_aniso_U_22
_atom_site_aniso_U_33
_atom_site_aniso_U_23
_atom_site_aniso_U_13
_atom_site_aniso_U_12
Cu1 0.0320(3) 0.0230(3) 0.0204(3) 0.00139(19) 0.0075(2) -0.0021(2)
O1 0.0390(18) 0.0235(15) 0.0268(15) 0.0005(12) 0.0123(14) -0.0018(13)
N1 0.032(2) 0.0262(19) 0.036(2) 0.0017(16) 0.0029(17) -0.0028(16)
N2 0.034(2) 0.0239(18) 0.0220(17) -0.0002(14) 0.0063(15) -0.0017(15)
N3 0.035(2) 0.0305(19) 0.0226(18) 0.0017(15) 0.0097(16) -0.0053(16)
C1 0.037(3) 0.045(3) 0.041(3) 0.003(2) 0.005(2) -0.012(2)
C2 0.037(3) 0.039(3) 0.037(3) 0.002(2) -0.007(2) 0.002(2)
C3 0.045(3) 0.034(2) 0.027(2) -0.0026(19) 0.002(2) -0.003(2)
C4 0.052(3) 0.032(2) 0.025(2) -0.0021(19) 0.010(2) -0.002(2)
C5 0.049(3) 0.027(2) 0.026(2) -0.0014(17) 0.012(2) 0.004(2)
C6 0.034(3) 0.033(2) 0.034(2) 0.0014(19) 0.006(2) 0.0045(19)
C7 0.048(3) 0.022(2) 0.027(2) 0.0045(17) 0.004(2) 0.0001(19)
C8 0.052(3) 0.030(2) 0.025(2) 0.0065(18) 0.005(2) -0.005(2)
C9 0.049(3) 0.035(3) 0.027(2) 0.0052(19) 0.015(2) -0.011(2)
C10 0.049(3) 0.036(3) 0.022(2) -0.0041(18) 0.012(2) -0.008(2)
C11 0.043(3) 0.046(3) 0.039(3) -0.002(2) 0.020(2) -0.002(2)
Sb1 0.093(3) 0.0335(14) 0.0359(17) 0.0001(11) 0.0134(14) -0.0184(13)
F1 0.119(11) 0.060(7) 0.056(6) 0.016(5) 0.026(7) 0.009(7)
F2 0.069(7) 0.103(10) 0.102(8) 0.004(8) 0.015(5) -0.012(7)
F3 0.116(12) 0.070(7) 0.049(6) 0.045(5) 0.011(7) 0.001(7)
F4 0.086(9) 0.139(12) 0.148(11) -0.072(9) 0.019(7) -0.017(8)
F5 0.130(12) 0.055(7) 0.095(9) -0.036(6) 0.035(8) -0.040(7)
F6 0.072(9) 0.054(6) 0.059(7) -0.023(5) 0.025(6) -0.007(5)
Sb1' 0.0212(12) 0.0243(8) 0.0231(9) 0.0022(6) 0.0041(5) -0.0077(6)
F1' 0.130(9) 0.048(5) 0.042(5) -0.005(3) 0.049(5) -0.036(5)
F2' 0.072(6) 0.086(7) 0.064(5) 0.019(5) 0.011(4) 0.039(5)
F3' 0.082(7) 0.062(6) 0.068(6) 0.015(4) 0.031(5) -0.021(5)
F4' 0.049(5) 0.103(8) 0.070(5) -0.011(5) 0.015(4) 0.025(5)
F5' 0.087(7) 0.049(5) 0.055(4) -0.013(4) -0.002(4) -0.031(5)
F6' 0.077(8) 0.065(6) 0.044(5) -0.025(4) 0.022(5) -0.025(5)
O1S 0.051(2) 0.046(2) 0.037(2) 0.0005(16) 0.0035(17) -0.0002(17)
C1S 0.061(4) 0.051(4) 0.096(5) 0.026(4) 0.007(4) -0.007(3)
C2S 0.047(3) 0.052(4) 0.068(4) -0.022(3) -0.009(3) 0.010(3)
C3S 0.032(3) 0.042(3) 0.037(3) -0.003(2) 0.013(2) 0.002(2)

loop_
_atom_type_symbol
_atom_type_description
_atom_type_scat_dispersion_real
_atom_type_scat_dispersion_imag
_atom_type_scat_source
C C 0.0033 0.0016 'International Tables Vol C Tables 4.2.6.8 and 6.1.1.4'
H H 0.0000 0.0000 'International Tables Vol C Tables 4.2.6.8 and 6.1.1.4'
N N 0.0061 0.0033 'International Tables Vol C Tables 4.2.6.8 and 6.1.1.4'
O O 0.0106 0.0060 'International Tables Vol C Tables 4.2.6.8 and 6.1.1.4'
F F 0.0171 0.0103 'International Tables Vol C Tables 4.2.6.8 and 6.1.1.4'
Cu Cu 0.3201 1.2651 'International Tables Vol C Tables 4.2.6.8 and 6.1.1.4'
Sb Sb -0.5866 1.5461 'International Tables Vol C Tables 4.2.6.8 and 6.1.1.4'

loop_
_geom_angle_atom_site_label_1
_geom_angle_atom_site_label_2
_geom_angle_atom_site_label_3
_geom_angle
_geom_angle_site_symmetry_1
_geom_angle_site_symmetry_3
O1 Cu1 O1 47.15(16) 3_566 .
O1 Cu1 N3 99.01(14) 3_566 .
O1 Cu1 N3 142.27(13) . .
O1 Cu1 N2 145.15(14) 3_566 .
O1 Cu1 N2 102.38(14) . .
N3 Cu1 N2 101.79(15) . .
O1 Cu1 N1 101.09(13) 3_566 .
O1 Cu1 N1 95.32(13) . .
N3 Cu1 N1 109.52(15) . .
N2 Cu1 N1 97.90(14) . .
O1 O1 Cu1 66.90(19) 3_566 3_566
O1 O1 Cu1 65.95(19) 3_566 .
Cu1 O1 Cu1 132.85(16) 3_566 .
C2 N1 C1 108.5(4) . .
C2 N1 C3 106.8(4) . .
C1 N1 C3 109.2(4) . .
C2 N1 Cu1 107.5(3) . .
C1 N1 Cu1 118.7(3) . .
C3 N1 Cu1 105.6(3) . .
C6 N2 C7 109.0(3) . .
C6 N2 C5 106.0(3) . .
C7 N2 C5 109.6(3) . .
C6 N2 Cu1 106.8(3) . .
C7 N2 Cu1 114.0(3) . .
C5 N2 Cu1 110.9(3) . .
C11 N3 C10 106.6(4) . .
C11 N3 C9 109.1(4) . .
C10 N3 C9 110.1(3) . .
C11 N3 Cu1 110.0(3) . .
C10 N3 Cu1 107.7(3) . .
C9 N3 Cu1 113.1(3) . .
N1 C1 H1A 109.5 . .
N1 C1 H1B 109.5 . .
H1A C1 H1B 109.5 . .
N1 C1 H1C 109.5 . .
H1A C1 H1C 109.5 . .
H1B C1 H1C 109.5 . .
N1 C2 H2A 109.5 . .
N1 C2 H2B 109.5 . .
H2A C2 H2B 109.5 . .
N1 C2 H2C 109.5 . .
H2A C2 H2C 109.5 . .
H2B C2 H2C 109.5 . .
N1 C3 C4 114.5(4) . .
N1 C3 H3A 108.6 . .
C4 C3 H3A 108.6 . .
N1 C3 H3B 108.6 . .
C4 C3 H3B 108.6 . .
H3A C3 H3B 107.6 . .
C3 C4 C5 115.5(4) . .
C3 C4 H4A 108.4 . .
C5 C4 H4A 108.4 . .
C3 C4 H4B 108.4 . .
C5 C4 H4B 108.4 . .
H4A C4 H4B 107.5 . .
N2 C5 C4 116.5(4) . .
N2 C5 H5A 108.2 . .
C4 C5 H5A 108.2 . .
N2 C5 H5B 108.2 . .
C4 C5 H5B 108.2 . .
H5A C5 H5B 107.3 . .
N2 C6 H6A 109.5 . .
N2 C6 H6B 109.5 . .
H6A C6 H6B 109.5 . .
N2 C6 H6C 109.5 . .
H6A C6 H6C 109.5 . .
H6B C6 H6C 109.5 . .
N2 C7 C8 115.2(4) . .
N2 C7 H7A 108.5 . .
C8 C7 H7A 108.5 . .
N2 C7 H7B 108.5 . .
C8 C7 H7B 108.5 . .
H7A C7 H7B 107.5 . .
C9 C8 C7 114.9(4) . .
C9 C8 H8A 108.5 . .
C7 C8 H8A 108.5 . .
C9 C8 H8B 108.5 . .
C7 C8 H8B 108.5 . .
H8A C8 H8B 107.5 . .
N3 C9 C8 115.3(4) . .
N3 C9 H9A 108.5 . .
C8 C9 H9A 108.5 . .
N3 C9 H9B 108.5 . .
C8 C9 H9B 108.5 . .
H9A C9 H9B 107.5 . .
N3 C10 H10A 109.5 . .
N3 C10 H10B 109.5 . .
H10A C10 H10B 109.5 . .
N3 C10 H10C 109.5 . .
H10A C10 H10C 109.5 . .
H10B C10 H10C 109.5 . .
N3 C11 H11A 109.5 . .
N3 C11 H11B 109.5 . .
H11A C11 H11B 109.5 . .
N3 C11 H11C 109.5 . .
H11A C11 H11C 109.5 . .
H11B C11 H11C 109.5 . .
F4 Sb1 F3 99.8(9) . .
F4 Sb1 F6 92.1(7) . .
F3 Sb1 F6 90.8(8) . .
F4 Sb1 F5 88.5(7) . .
F3 Sb1 F5 90.9(8) . .
F6 Sb1 F5 178.1(7) . .
F4 Sb1 F1 89.6(8) . .
F3 Sb1 F1 170.7(8) . .
F6 Sb1 F1 88.3(7) . .
F5 Sb1 F1 89.9(7) . .
F4 Sb1 F2 173.9(9) . .
F3 Sb1 F2 86.2(7) . .
F6 Sb1 F2 89.2(6) . .
F5 Sb1 F2 90.0(7) . .
F1 Sb1 F2 84.5(7) . .
F4' Sb1' F5' 89.7(5) . .
F4' Sb1' F1' 87.3(5) . .
F5' Sb1' F1' 91.3(5) . .
F4' Sb1' F6' 88.4(5) . .
F5' Sb1' F6' 177.7(5) . .
F1' Sb1' F6' 90.0(5) . .
F4' Sb1' F2' 179.3(5) . .
F5' Sb1' F2' 91.0(5) . .
F1' Sb1' F2' 92.5(5) . .
F6' Sb1' F2' 90.9(5) . .
F4' Sb1' F3' 94.0(5) . .
F5' Sb1' F3' 90.1(5) . .
F1' Sb1' F3' 178.1(6) . .
F6' Sb1' F3' 88.7(6) . .
F2' Sb1' F3' 86.2(5) . .
C3S C1S H1SA 109.5 . .
C3S C1S H1SB 109.5 . .
H1SA C1S H1SB 109.5 . .
C3S C1S H1SC 109.5 . .
H1SA C1S H1SC 109.5 . .
H1SB C1S H1SC 109.5 . .
C3S C2S H2SA 109.5 . .
C3S C2S H2SB 109.5 . .
H2SA C2S H2SB 109.5 . .
C3S C2S H2SC 109.5 . .
H2SA C2S H2SC 109.5 . .
H2SB C2S H2SC 109.5 . .
O1S C3S C2S 121.7(5) . .
O1S C3S C1S 119.8(5) . .
C2S C3S C1S 118.5(5) . .

loop_
_geom_bond_atom_site_label_1
_geom_bond_atom_site_label_2
_geom_bond_distance
_geom_bond_site_symmetry_2
Cu1 O1 1.920(3) 3_566
Cu1 O1 1.934(3) .
Cu1 N3 2.016(3) .
Cu1 N2 2.018(4) .
Cu1 N1 2.285(4) .
O1 O1 1.541(6) 3_566
O1 Cu1 1.920(3) 3_566
N1 C2 1.470(6) .
N1 C1 1.472(6) .
N1 C3 1.491(6) .
N2 C6 1.486(6) .
N2 C7 1.492(5) .
N2 C5 1.498(5) .
N3 C11 1.477(6) .
N3 C10 1.485(6) .
N3 C9 1.491(6) .
C1 H1A 0.9800 .
C1 H1B 0.9800 .
C1 H1C 0.9800 .
C2 H2A 0.9800 .
C2 H2B 0.9800 .
C2 H2C 0.9800 .
C3 C4 1.515(7) .
C3 H3A 0.9900 .
C3 H3B 0.9900 .
C4 C5 1.526(7) .
C4 H4A 0.9900 .
C4 H4B 0.9900 .
C5 H5A 0.9900 .
C5 H5B 0.9900 .
C6 H6A 0.9800 .
C6 H6B 0.9800 .
C6 H6C 0.9800 .
C7 C8 1.526(6) .
C7 H7A 0.9900 .
C7 H7B 0.9900 .
C8 C9 1.506(7) .
C8 H8A 0.9900 .
C8 H8B 0.9900 .
C9 H9A 0.9900 .
C9 H9B 0.9900 .
C10 H10A 0.9800 .
C10 H10B 0.9800 .
C10 H10C 0.9800 .
C11 H11A 0.9800 .
C11 H11B 0.9800 .
C11 H11C 0.9800 .
Sb1 F4 1.786(11) .
Sb1 F3 1.834(9) .
Sb1 F6 1.856(10) .
Sb1 F5 1.857(10) .
Sb1 F1 1.882(10) .
Sb1 F2 1.896(10) .
Sb1' F4' 1.848(7) .
Sb1' F5' 1.848(7) .
Sb1' F1' 1.849(7) .
Sb1' F6' 1.862(8) .
Sb1' F2' 1.864(7) .
Sb1' F3' 1.866(8) .
O1S C3S 1.200(6) .
C1S C3S 1.492(8) .
C1S H1SA 0.9800 .
C1S H1SB 0.9800 .
C1S H1SC 0.9800 .
C2S C3S 1.483(7) .
C2S H2SA 0.9800 .
C2S H2SB 0.9800 .
C2S H2SC 0.9800 .

loop_
_geom_torsion_atom_site_label_1
_geom_torsion_atom_site_label_2
_geom_torsion_atom_site_label_3
_geom_torsion_atom_site_label_4
_geom_torsion
_geom_torsion_site_symmetry_1
_geom_torsion_site_symmetry_4
N3 Cu1 O1 O1 -31.8(4) . 3_566
N2 Cu1 O1 O1 -160.5(2) . 3_566
N1 Cu1 O1 O1 100.2(2) . 3_566
O1 Cu1 O1 Cu1 0.0 3_566 3_566
N3 Cu1 O1 Cu1 -31.8(4) . 3_566
N2 Cu1 O1 Cu1 -160.5(2) . 3_566
N1 Cu1 O1 Cu1 100.2(2) . 3_566
O1 Cu1 N1 C2 -5.9(3) 3_566 .
O1 Cu1 N1 C2 -53.2(3) . .
N3 Cu1 N1 C2 97.9(3) . .
N2 Cu1 N1 C2 -156.6(3) . .
O1 Cu1 N1 C1 -129.4(3) 3_566 .
O1 Cu1 N1 C1 -176.8(3) . .
N3 Cu1 N1 C1 -25.6(4) . .
N2 Cu1 N1 C1 79.9(4) . .
O1 Cu1 N1 C3 107.7(3) 3_566 .
O1 Cu1 N1 C3 60.4(3) . .
N3 Cu1 N1 C3 -148.4(3) . .
N2 Cu1 N1 C3 -42.9(3) . .
O1 Cu1 N2 C6 33.9(4) 3_566 .
O1 Cu1 N2 C6 59.3(3) . .
N3 Cu1 N2 C6 -91.5(3) . .
N1 Cu1 N2 C6 156.6(3) . .
O1 Cu1 N2 C7 154.5(3) 3_566 .
O1 Cu1 N2 C7 179.9(3) . .
N3 Cu1 N2 C7 29.1(3) . .
N1 Cu1 N2 C7 -82.9(3) . .
O1 Cu1 N2 C5 -81.2(4) 3_566 .
O1 Cu1 N2 C5 -55.8(3) . .
N3 Cu1 N2 C5 153.4(3) . .
N1 Cu1 N2 C5 41.5(3) . .
O1 Cu1 N3 C11 55.8(3) 3_566 .
O1 Cu1 N3 C11 78.8(4) . .
N2 Cu1 N3 C11 -152.4(3) . .
N1 Cu1 N3 C11 -49.5(3) . .
O1 Cu1 N3 C10 -60.1(3) 3_566 .
O1 Cu1 N3 C10 -37.1(4) . .
N2 Cu1 N3 C10 91.8(3) . .
N1 Cu1 N3 C10 -165.3(3) . .
O1 Cu1 N3 C9 178.0(3) 3_566 .
O1 Cu1 N3 C9 -159.0(3) . .
N2 Cu1 N3 C9 -30.1(3) . .
N1 Cu1 N3 C9 72.8(3) . .
C2 N1 C3 C4 173.2(4) . .
C1 N1 C3 C4 -69.6(5) . .
Cu1 N1 C3 C4 59.1(4) . .
N1 C3 C4 C5 -75.0(5) . .
C6 N2 C5 C4 -173.6(4) . .
C7 N2 C5 C4 68.8(5) . .
Cu1 N2 C5 C4 -58.0(4) . .
C3 C4 C5 N2 71.9(5) . .
C6 N2 C7 C8 71.4(5) . .
C5 N2 C7 C8 -172.9(4) . .
Cu1 N2 C7 C8 -47.9(5) . .
N2 C7 C8 C9 68.9(5) . .
C11 N3 C9 C8 173.8(4) . .
C10 N3 C9 C8 -69.5(5) . .
Cu1 N3 C9 C8 51.0(5) . .
C7 C8 C9 N3 -70.9(5) . .
